data_2215367
loop_
_publ_author_name
'Gunasekaran, B. '
'Manivannan, V.'
'Saravanan, S.'
'Muthusubramanian, S.'
'Nethaji, M.'

_publ_section_title 4-(4-Chlorophenyl)-5-[2-methyl-1-(4-methylphenyl)-2-nitropropyl]-1,2,3-selenadiazole
_journal_coeditor_code BT2479
_journal_issue 10
_journal_name_full 'Acta Crystallographica Section E'
_journal_page_first o4024
_journal_page_last o4024
_journal_paper_doi 10.1107/S1600536807043553
_journal_volume 63
_journal_year 2007
_chemical_formula_iupac 'C19 H18 Cl N3 O2 Se'
_chemical_formula_moiety 'C19 H18 Cl N3 O2 Se'
_chemical_formula_sum 'C19 H18 Cl N3 O2 Se'
_chemical_formula_weight 434.77
_chemical_melting_point 134
_chemical_name_systematic
;
4-(4-Chlorophenyl)-5-[2-methyl-1-(4-methylphenyl)-2-nitropropyl]-1,2,3-
selenadiazole
;
_space_group_IT_number 14
_symmetry_cell_setting monoclinic
_symmetry_space_group_name_Hall '-P 2yn'
_symmetry_space_group_name_H-M 'P 1 21/n 1'
_atom_sites_solution_hydrogens geom
_atom_sites_solution_primary direct
_atom_sites_solution_secondary difmap
_cell_angle_alpha 90
_cell_angle_beta 95.668(4)
_cell_angle_gamma 90
_cell_formula_units_Z 4
_cell_length_a 13.346(3)
_cell_length_b 9.636(2)
_cell_length_c 14.887(3)
_cell_measurement_temperature 290(2)
_cell_measurement_theta_max 26.5
_cell_measurement_theta_min 2.5
_cell_volume 1905.1(7)
_computing_cell_refinement 'SAINT (Bruker, 2004)'
_computing_data_collection 'SMART (Bruker, 2004)'
_computing_data_reduction 'SAINT (Bruker, 2004)'
_computing_molecular_graphics 'PLATON (Spek, 2003)'
_computing_publication_material 'PLATON (Spek, 2003)'
_computing_structure_refinement 'SHELXL97 (Sheldrick, 1997)'
_computing_structure_solution 'SHELXS97 (Sheldrick, 1997)'
_diffrn_ambient_temperature 290(2)
_diffrn_measured_fraction_theta_full .996
_diffrn_measured_fraction_theta_max .996
_diffrn_measurement_device_type 'Bruker SMART APEX CCD'
_diffrn_measurement_method 'Omega scan'
_diffrn_radiation_monochromator graphite
_diffrn_radiation_source 'fine-focus seald tube'
_diffrn_radiation_type MoK\a
_diffrn_radiation_wavelength 0.71073
_diffrn_reflns_av_R_equivalents 0.0482
_diffrn_reflns_av_sigmaI/netI 0.0478
_diffrn_reflns_limit_h_max 16
_diffrn_reflns_limit_h_min -16
_diffrn_reflns_limit_k_max 11
_diffrn_reflns_limit_k_min -12
_diffrn_reflns_limit_l_max 18
_diffrn_reflns_limit_l_min -17
_diffrn_reflns_number 14877
_diffrn_reflns_reduction_process
;
;
_diffrn_reflns_theta_full 26.37
_diffrn_reflns_theta_max 26.37
_diffrn_reflns_theta_min 1.96
_exptl_absorpt_coefficient_mu 2.129
_exptl_absorpt_correction_T_max 0.6505
_exptl_absorpt_correction_T_min 0.5270
_exptl_absorpt_correction_type multi-scan
_exptl_absorpt_process_details '(SADABS; Sheldrick, 1996)'
_exptl_crystal_colour ' colourless'
_exptl_crystal_density_diffrn 1.516
_exptl_crystal_density_method 'Not Measured'
_exptl_crystal_description ' rectangular'
_exptl_crystal_F_000 880
_exptl_crystal_size_max 0.345
_exptl_crystal_size_mid 0.246
_exptl_crystal_size_min 0.221
_refine_diff_density_max 0.541
_refine_diff_density_min -0.230
_refine_ls_extinction_method 'none '
_refine_ls_goodness_of_fit_ref 1.009
_refine_ls_hydrogen_treatment constr
_refine_ls_matrix_type full
_refine_ls_number_parameters 237
_refine_ls_number_reflns 3884
_refine_ls_number_restraints 0
_refine_ls_restrained_S_all 1.009
_refine_ls_R_factor_all 0.0797
_refine_ls_R_factor_gt 0.0441
_refine_ls_shift/su_max 0.000
_refine_ls_shift/su_mean 0.001
_refine_ls_structure_factor_coef Fsqd
_refine_ls_weighting_details 'calc w=1/[\s^2^(Fo^2^)+(0.0451P)^2^+0.4482P] where P=(Fo^2^+2Fc^2^)/3'
_refine_ls_weighting_scheme calc
_refine_ls_wR_factor_gt 0.0893
_refine_ls_wR_factor_ref 0.1023
_reflns_number_gt 2618
_reflns_number_total 3884
_reflns_threshold_expression I>2\s(I)
_cod_data_source_file bt2479.cif
_cod_data_source_block I
_cod_depositor_comments
;
The following automatic conversions were performed:
'_atom_sites_solution_hydrogens' value ' geom' changed to 'geom' according
to '/home/saulius/struct/CIF-dictionaries/cif_core.dic' dictionary named
'cif_core.dic' version 2.4.1 from
2010-06-29.

'_atom_sites_solution_primary' value ' direct' changed to
'direct' according to '/home/saulius/struct/CIF-dictionaries/cif_core.dic'
dictionary named 'cif_core.dic' version 2.4.1 from
2010-06-29.

'_atom_sites_solution_secondary' value ' difmap' changed to
'difmap' according to '/home/saulius/struct/CIF-dictionaries/cif_core.dic'
dictionary named 'cif_core.dic' version 2.4.1 from
2010-06-29.

'_refine_ls_weighting_scheme' value ' calc' changed to 'calc'
according to '/home/saulius/struct/CIF-dictionaries/cif_core.dic'
dictionary named 'cif_core.dic' version 2.4.1 from 2010-06-29.

Automatic conversion script
Id: cif_fix_enum 1527 2010-12-29 10:47:43Z saulius 

The following automatic conversions were performed:

'_atom_sites_solution_hydrogens' value ' geom' changed to 'geom'
according to /home/saulius/struct/CIF-dictionaries/cif_core.dic
dictionary named 'cif_core.dic' version 2.4.1 from
2010-06-29.

'_atom_sites_solution_primary' value ' direct' changed
to 'direct' according to
/home/saulius/struct/CIF-dictionaries/cif_core.dic dictionary named
'cif_core.dic' version 2.4.1 from
2010-06-29.

'_atom_sites_solution_secondary' value ' difmap' changed
to 'difmap' according to
/home/saulius/struct/CIF-dictionaries/cif_core.dic dictionary named
'cif_core.dic' version 2.4.1 from
2010-06-29.

'_refine_ls_weighting_scheme' value ' calc' changed to
'calc' according to
/home/saulius/struct/CIF-dictionaries/cif_core.dic dictionary named
'cif_core.dic' version 2.4.1 from 2010-06-29.

Automatic conversion script
Id: cif_fix_values 1715 2011-07-08 13:25:40Z adriana 
;
_cod_original_sg_symbol_H-M 'P 21/n'
_cod_database_code 2215367
_cod_database_fobs_code 2215367

loop_
_symmetry_equiv_pos_site_id
_symmetry_equiv_pos_as_xyz
1 x,y,z
2 1/2-x,1/2+y,1/2-z
3 -x,-y,-z
4 1/2+x,1/2-y,1/2+z

loop_
_atom_site_type_symbol
_atom_site_label
_atom_site_fract_x
_atom_site_fract_y
_atom_site_fract_z
_atom_site_U_iso_or_equiv
_atom_site_adp_type
_atom_site_calc_flag
_atom_site_refinement_flags
_atom_site_occupancy
Se Se1 0.28743(3) 0.19923(4) 0.15518(2) 0.05775(16) Uani d . 1
C C3 0.4001(2) 0.2992(3) 0.32749(19) 0.0354(7) Uani d . 1
H H3 0.4552 0.3649 0.3427 0.042 Uiso calc R 1
Cl Cl1 0.73325(7) 0.83606(10) 0.26746(7) 0.0688(3) Uani d . 1
C C2 0.3746(2) 0.3123(3) 0.2263(2) 0.0391(7) Uani d . 1
N N3 0.4788(2) 0.1728(3) 0.45710(19) 0.0487(7) Uani d . 1
N N1 0.3193(2) 0.3034(4) 0.05636(18) 0.0636(9) Uani d . 1
C C7 0.3166(2) 0.3435(3) 0.38403(19) 0.0345(7) Uani d . 1
O O1 0.4309(2) 0.1161(3) 0.51175(16) 0.0681(8) Uani d . 1
C C17 0.6391(2) 0.7137(3) 0.2389(2) 0.0451(8) Uani d . 1
C C8 0.3411(2) 0.4283(3) 0.4583(2) 0.0431(8) Uani d . 1
H H8 0.4056 0.4655 0.4679 0.052 Uiso calc R 1
C C12 0.2184(2) 0.2959(4) 0.3705(2) 0.0469(8) Uani d . 1
H H12 0.1986 0.2429 0.3197 0.056 Uiso calc R 1
C C14 0.4913(2) 0.5163(3) 0.1966(2) 0.0377(7) Uani d . 1
C C1 0.4149(2) 0.4079(3) 0.17203(19) 0.0406(8) Uani d . 1
C C15 0.5673(2) 0.5389(3) 0.1404(2) 0.0439(8) Uani d . 1
H H15 0.5684 0.4867 0.0880 0.053 Uiso calc R 1
C C18 0.5641(3) 0.6962(3) 0.2950(2) 0.0463(8) Uani d . 1
H H18 0.5632 0.7495 0.3471 0.056 Uiso calc R 1
N N2 0.3820(2) 0.3981(3) 0.08075(18) 0.0549(8) Uani d . 1
C C9 0.2712(3) 0.4583(4) 0.5183(2) 0.0519(9) Uani d . 1
H H9 0.2897 0.5155 0.5675 0.062 Uiso calc R 1
C C16 0.6408(2) 0.6376(4) 0.1614(2) 0.0480(8) Uani d . 1
H H16 0.6910 0.6524 0.1233 0.058 Uiso calc R 1
O O2 0.5502(2) 0.2477(3) 0.4770(2) 0.0834(9) Uani d . 1
C C19 0.4901(2) 0.5986(3) 0.2731(2) 0.0431(8) Uani d . 1
H H19 0.4385 0.5876 0.3101 0.052 Uiso calc R 1
C C4 0.4443(2) 0.1525(3) 0.3560(2) 0.0400(8) Uani d . 1
C C10 0.1748(3) 0.4054(4) 0.5069(2) 0.0542(9) Uani d . 1
C C5 0.3720(3) 0.0321(3) 0.3480(2) 0.0589(10) Uani d . 1
H H5A 0.3516 0.0142 0.2854 0.088 Uiso calc R 1
H H5B 0.3140 0.0541 0.3785 0.088 Uiso calc R 1
H H5C 0.4045 -0.0488 0.3750 0.088 Uiso calc R 1
C C6 0.5383(3) 0.1222(5) 0.3094(3) 0.0729(12) Uani d . 1
H H6A 0.5718 0.0422 0.3365 0.109 Uiso calc R 1
H H6B 0.5827 0.2007 0.3157 0.109 Uiso calc R 1
H H6C 0.5196 0.1046 0.2465 0.109 Uiso calc R 1
C C11 0.1494(3) 0.3253(4) 0.4309(3) 0.0581(10) Uani d . 1
H H11 0.0843 0.2906 0.4203 0.070 Uiso calc R 1
C C13 0.1020(3) 0.4306(5) 0.5764(3) 0.0898(15) Uani d . 1
H H13A 0.1286 0.3914 0.6331 0.135 Uiso calc R 1
H H13B 0.0386 0.3878 0.5571 0.135 Uiso calc R 1
H H13C 0.0925 0.5286 0.5834 0.135 Uiso calc R 1

loop_
_atom_site_aniso_label
_atom_site_aniso_U_11
_atom_site_aniso_U_22
_atom_site_aniso_U_33
_atom_site_aniso_U_12
_atom_site_aniso_U_13
_atom_site_aniso_U_23
Se1 0.0682(3) 0.0690(3) 0.0356(2) -0.0224(2) 0.00294(16) -0.00654(18)
C3 0.0380(17) 0.0384(17) 0.0303(16) -0.0051(14) 0.0064(13) 0.0013(14)
Cl1 0.0588(6) 0.0648(7) 0.0821(7) -0.0143(5) 0.0038(5) -0.0075(5)
C2 0.0413(17) 0.0449(19) 0.0322(17) -0.0011(15) 0.0095(13) -0.0007(14)
N3 0.064(2) 0.0423(18) 0.0390(17) 0.0131(15) 0.0004(15) 0.0019(13)
N1 0.076(2) 0.084(2) 0.0303(16) -0.0160(19) 0.0026(15) -0.0032(16)
C7 0.0420(18) 0.0334(17) 0.0283(16) 0.0032(13) 0.0040(13) 0.0000(12)
O1 0.106(2) 0.0651(18) 0.0368(14) 0.0214(16) 0.0236(14) 0.0095(13)
C17 0.0432(19) 0.045(2) 0.046(2) 0.0017(15) 0.0030(16) 0.0058(16)
C8 0.0483(19) 0.045(2) 0.0351(18) 0.0027(16) 0.0013(15) -0.0020(15)
C12 0.049(2) 0.054(2) 0.0390(18) -0.0033(17) 0.0091(16) -0.0097(16)
C14 0.0444(18) 0.0392(18) 0.0300(17) 0.0035(14) 0.0057(14) 0.0055(14)
C1 0.0456(18) 0.051(2) 0.0261(17) 0.0020(16) 0.0077(14) 0.0015(14)
C15 0.0494(19) 0.052(2) 0.0313(18) 0.0017(16) 0.0100(15) -0.0002(15)
C18 0.060(2) 0.043(2) 0.0371(18) 0.0053(17) 0.0086(16) -0.0015(15)
N2 0.0635(19) 0.070(2) 0.0320(16) -0.0083(17) 0.0073(14) -0.0013(14)
C9 0.067(2) 0.058(2) 0.0300(18) 0.0177(19) 0.0003(17) -0.0061(16)
C16 0.047(2) 0.059(2) 0.041(2) 0.0017(17) 0.0147(16) 0.0068(17)
O2 0.081(2) 0.077(2) 0.084(2) -0.0086(17) -0.0328(17) -0.0016(17)
C19 0.050(2) 0.044(2) 0.0379(19) 0.0038(16) 0.0158(15) 0.0049(15)
C4 0.0491(19) 0.0430(19) 0.0292(17) 0.0025(15) 0.0104(14) -0.0019(13)
C10 0.058(2) 0.069(3) 0.037(2) 0.019(2) 0.0139(17) 0.0045(18)
C5 0.078(3) 0.042(2) 0.055(2) -0.0044(19) 0.000(2) -0.0013(17)
C6 0.075(3) 0.080(3) 0.070(3) 0.029(2) 0.037(2) 0.011(2)
C11 0.044(2) 0.074(3) 0.058(2) 0.0010(18) 0.0143(18) -0.004(2)
C13 0.082(3) 0.139(4) 0.053(3) 0.039(3) 0.030(2) 0.001(3)

loop_
_atom_type_symbol
_atom_type_description
_atom_type_scat_dispersion_real
_atom_type_scat_dispersion_imag
_atom_type_scat_source
Se Se -0.0929 2.2259 'International Tables Vol C Tables 4.2.6.8 and 6.1.1.4'
O O 0.0106 0.0060 'International Tables Vol C Tables 4.2.6.8 and 6.1.1.4'
N N 0.0061 0.0033 'International Tables Vol C Tables 4.2.6.8 and 6.1.1.4'
Cl Cl 0.1484 0.1585 'International Tables Vol C Tables 4.2.6.8 and 6.1.1.4'
H H 0.0000 0.0000 'International Tables Vol C Tables 4.2.6.8 and 6.1.1.4'
C C 0.0033 0.0016 'International Tables Vol C Tables 4.2.6.8 and 6.1.1.4'

loop_
_geom_angle_atom_site_label_1
_geom_angle_atom_site_label_2
_geom_angle_atom_site_label_3
_geom_angle
C2 Se1 N1 87.39(13)
C2 C3 C7 114.9(2)
C2 C3 C4 112.6(2)
C7 C3 C4 112.3(2)
C2 C3 H3 105.4
C7 C3 H3 105.4
C4 C3 H3 105.4
C1 C2 C3 125.4(3)
C1 C2 Se1 108.7(2)
C3 C2 Se1 125.9(2)
O2 N3 O1 124.0(3)
O2 N3 C4 117.8(3)
O1 N3 C4 118.1(3)
N2 N1 Se1 110.9(2)
C12 C7 C8 117.2(3)
C12 C7 C3 124.1(3)
C8 C7 C3 118.5(3)
C16 C17 C18 121.3(3)
C16 C17 Cl1 119.7(3)
C18 C17 Cl1 119.0(3)
C9 C8 C7 121.1(3)
C9 C8 H8 119.5
C7 C8 H8 119.5
C11 C12 C7 121.4(3)
C11 C12 H12 119.3
C7 C12 H12 119.3
C19 C14 C15 118.1(3)
C19 C14 C1 122.8(3)
C15 C14 C1 119.1(3)
C2 C1 N2 115.2(3)
C2 C1 C14 129.1(3)
N2 C1 C14 115.7(3)
C16 C15 C14 121.0(3)
C16 C15 H15 119.5
C14 C15 H15 119.5
C17 C18 C19 119.1(3)
C17 C18 H18 120.5
C19 C18 H18 120.5
N1 N2 C1 117.8(3)
C10 C9 C8 121.5(3)
C10 C9 H9 119.2
C8 C9 H9 119.2
C17 C16 C15 119.3(3)
C17 C16 H16 120.4
C15 C16 H16 120.4
C18 C19 C14 121.2(3)
C18 C19 H19 119.4
C14 C19 H19 119.4
C5 C4 C6 111.5(3)
C5 C4 N3 107.5(3)
C6 C4 N3 106.8(3)
C5 C4 C3 116.7(3)
C6 C4 C3 110.8(3)
N3 C4 C3 102.5(2)
C9 C10 C11 117.3(3)
C9 C10 C13 120.8(4)
C11 C10 C13 121.9(4)
C4 C5 H5A 109.5
C4 C5 H5B 109.5
H5A C5 H5B 109.5
C4 C5 H5C 109.5
H5A C5 H5C 109.5
H5B C5 H5C 109.5
C4 C6 H6A 109.5
C4 C6 H6B 109.5
H6A C6 H6B 109.5
C4 C6 H6C 109.5
H6A C6 H6C 109.5
H6B C6 H6C 109.5
C12 C11 C10 121.5(3)
C12 C11 H11 119.3
C10 C11 H11 119.3
C10 C13 H13A 109.5
C10 C13 H13B 109.5
H13A C13 H13B 109.5
C10 C13 H13C 109.5
H13A C13 H13C 109.5
H13B C13 H13C 109.5

loop_
_geom_bond_atom_site_label_1
_geom_bond_atom_site_label_2
_geom_bond_distance
Se1 C2 1.849(3)
Se1 N1 1.865(3)
C3 C2 1.517(4)
C3 C7 1.522(4)
C3 C4 1.573(4)
C3 H3 0.9800
Cl1 C17 1.745(3)
C2 C1 1.370(4)
N3 O2 1.209(4)
N3 O1 1.213(4)
N3 C4 1.543(4)
N1 N2 1.266(4)
C7 C12 1.384(4)
C7 C8 1.387(4)
C17 C16 1.369(5)
C17 C18 1.376(4)
C8 C9 1.386(4)
C8 H8 0.9300
C12 C11 1.379(4)
C12 H12 0.9300
C14 C19 1.388(4)
C14 C15 1.393(4)
C14 C1 1.481(4)
C1 N2 1.389(4)
C15 C16 1.381(4)
C15 H15 0.9300
C18 C19 1.379(4)
C18 H18 0.9300
C9 C10 1.378(5)
C9 H9 0.9300
C16 H16 0.9300
C19 H19 0.9300
C4 C5 1.507(4)
C4 C6 1.520(4)
C10 C11 1.383(5)
C10 C13 1.508(5)
C5 H5A 0.9600
C5 H5B 0.9600
C5 H5C 0.9600
C6 H6A 0.9600
C6 H6B 0.9600
C6 H6C 0.9600
C11 H11 0.9300
C13 H13A 0.9600
C13 H13B 0.9600
C13 H13C 0.9600

loop_
_geom_hbond_atom_site_label_D
_geom_hbond_atom_site_label_H
_geom_hbond_atom_site_label_A
_geom_hbond_site_symmetry_A
_geom_hbond_distance_DH
_geom_hbond_distance_HA
_geom_hbond_distance_DA
_geom_hbond_angle_DHA
C3 H3 O2 . 0.98 2.53 2.887(4) 101.6
C5 H5A Se1 . 0.96 2.71 3.387(4) 128.0
C12 H12 Se1 . 0.93 2.85 3.546(3) 132.1
C18 H18 O1 3_666 0.93 2.46 3.393(4) 177

loop_
_geom_torsion_atom_site_label_1
_geom_torsion_atom_site_label_2
_geom_torsion_atom_site_label_3
_geom_torsion_atom_site_label_4
_geom_torsion
C7 C3 C2 C1 109.3(3)
C4 C3 C2 C1 -120.5(3)
C7 C3 C2 Se1 -72.7(3)
C4 C3 C2 Se1 57.5(3)
N1 Se1 C2 C1 -0.1(2)
N1 Se1 C2 C3 -178.4(3)
C2 Se1 N1 N2 0.0(3)
C2 C3 C7 C12 51.4(4)
C4 C3 C7 C12 -79.0(4)
C2 C3 C7 C8 -134.0(3)
C4 C3 C7 C8 95.7(3)
C12 C7 C8 C9 2.9(5)
C3 C7 C8 C9 -172.2(3)
C8 C7 C12 C11 -3.3(5)
C3 C7 C12 C11 171.4(3)
C3 C2 C1 N2 178.5(3)
Se1 C2 C1 N2 0.2(3)
C3 C2 C1 C14 1.1(5)
Se1 C2 C1 C14 -177.2(3)
C19 C14 C1 C2 -42.9(5)
C15 C14 C1 C2 138.0(3)
C19 C14 C1 N2 139.7(3)
C15 C14 C1 N2 -39.4(4)
C19 C14 C15 C16 1.7(5)
C1 C14 C15 C16 -179.1(3)
C16 C17 C18 C19 0.9(5)
Cl1 C17 C18 C19 -179.4(2)
Se1 N1 N2 C1 0.1(4)
C2 C1 N2 N1 -0.2(5)
C14 C1 N2 N1 177.5(3)
C7 C8 C9 C10 0.0(5)
C18 C17 C16 C15 -1.7(5)
Cl1 C17 C16 C15 178.6(2)
C14 C15 C16 C17 0.4(5)
C17 C18 C19 C14 1.2(5)
C15 C14 C19 C18 -2.5(5)
C1 C14 C19 C18 178.3(3)
O2 N3 C4 C5 167.1(3)
O1 N3 C4 C5 -15.1(4)
O2 N3 C4 C6 47.3(4)
O1 N3 C4 C6 -134.9(3)
O2 N3 C4 C3 -69.2(3)
O1 N3 C4 C3 108.5(3)
C2 C3 C4 C5 -71.2(3)
C7 C3 C4 C5 60.3(3)
C2 C3 C4 C6 57.9(4)
C7 C3 C4 C6 -170.6(3)
C2 C3 C4 N3 171.6(2)
C7 C3 C4 N3 -56.9(3)
C8 C9 C10 C11 -2.5(5)
C8 C9 C10 C13 175.5(3)
C7 C12 C11 C10 0.9(6)
C9 C10 C11 C12 2.0(5)
C13 C10 C11 C12 -175.9(4)

loop_
_cod_related_entry_id
_cod_related_entry_database
_cod_related_entry_code
1 ChemSpider 9808216
